data_1550591
loop_
_publ_author_name
'Inatomi, Takahiro'
'Fukahori, Yukino'
'Yamada, Yuji'
'Ishikawa, Ryuta'
'Kanegawa, Shinji'
'Koga, Yuji'
'Matsubara, Kouki'

_publ_section_title
;
 Ni(I)-Ni(III) Cycle in Buchwald-Hartwig Amination of Aryl Bromide
 Mediated by NHC-ligated Ni(I) Complexes
;
_journal_name_full 'Catalysis Science &amp; Technology'
_journal_paper_doi 10.1039/C8CY02427H
_journal_year 2019
_chemical_formula_moiety 'C45 H50 N5 Ni'
_chemical_formula_sum 'C45 H50 N5 Ni'
_chemical_formula_weight 719.59
_space_group_IT_number 14
_symmetry_cell_setting monoclinic
_symmetry_Int_Tables_number 14
_symmetry_space_group_name_Hall '-P 2ybc'
_symmetry_space_group_name_H-M 'P 1 21/c 1'
_atom_sites_solution_hydrogens geom
_atom_sites_solution_primary direct
_atom_sites_solution_secondary difmap
_audit_update_record
;
2018-11-09 deposited with the CCDC.    2019-02-13 downloaded from the CCDC.
;
_cell_angle_alpha 90.0000
_cell_angle_beta 94.686(10)
_cell_angle_gamma 90.0000
_cell_formula_units_Z 4
_cell_length_a 14.185(10)
_cell_length_b 10.668(7)
_cell_length_c 25.257(17)
_cell_measurement_reflns_used 7002
_cell_measurement_temperature 110
_cell_measurement_theta_max 27.69
_cell_measurement_theta_min 3.06
_cell_volume 3809(4)
_computing_cell_refinement CrystalClear
_computing_data_collection 'CrystalClear (Rigaku Inc., 2008)'
_computing_data_reduction CrystalClear
_computing_molecular_graphics 'CrystalStructure 4.0'
_computing_publication_material 'CrystalStructure 4.0 (Rigaku, 2010)'
_computing_structure_refinement 'SHELXL97 (Sheldrick, 2008)'
_computing_structure_solution 'Il Milione (Burla, et al., 2007)'
_diffrn_ambient_temperature 110
_diffrn_detector_area_resol_mean 7.111
_diffrn_measured_fraction_theta_full 0.993
_diffrn_measured_fraction_theta_max 0.993
_diffrn_measurement_device_type 'Rigaku Saturn724'
_diffrn_measurement_method \w
_diffrn_radiation_type 'Mo K\a'
_diffrn_radiation_wavelength 0.71075
_diffrn_reflns_av_R_equivalents 0.4875
_diffrn_reflns_limit_h_max 18
_diffrn_reflns_limit_h_min -18
_diffrn_reflns_limit_k_max 13
_diffrn_reflns_limit_k_min -13
_diffrn_reflns_limit_l_max 32
_diffrn_reflns_limit_l_min -32
_diffrn_reflns_number 58464
_diffrn_reflns_theta_full 27.58
_diffrn_reflns_theta_max 27.58
_diffrn_standards_number 0
_exptl_absorpt_coefficient_mu 0.548
_exptl_absorpt_correction_T_max 0.921
_exptl_absorpt_correction_T_min 0.768
_exptl_absorpt_correction_type multi-scan
_exptl_absorpt_process_details 'REQAB (Rigaku, 1998)'
_exptl_crystal_colour purple
_exptl_crystal_density_diffrn 1.255
_exptl_crystal_density_method 'not measured'
_exptl_crystal_description prism
_exptl_crystal_F_000 1532.00
_exptl_crystal_size_max 0.500
_exptl_crystal_size_mid 0.500
_exptl_crystal_size_min 0.150
_refine_diff_density_max 1.170
_refine_diff_density_min -1.280
_refine_ls_extinction_method none
_refine_ls_goodness_of_fit_ref 1.212
_refine_ls_hydrogen_treatment constr
_refine_ls_number_parameters 468
_refine_ls_number_reflns 8753
_refine_ls_number_restraints 0
_refine_ls_R_factor_gt 0.1590
_refine_ls_shift/su_max 0.000
_refine_ls_structure_factor_coef Fsqd
_refine_ls_weighting_details 'w = 1/[\s^2^(Fo^2^)+(0.0521P)^2^+11.3855P] where P=(Fo^2^+2Fc^2^)/3'
_refine_ls_weighting_scheme calc
_refine_ls_wR_factor_ref 0.4081
_reflns_number_gt 5987
_reflns_number_total 8819
_reflns_threshold_expression F^2^>2.0\s(F^2^)
_cod_data_source_file c8cy02427h2.cif
_cod_data_source_block 3c
_cod_database_code 1550591

loop_
_symmetry_equiv_pos_site_id
_symmetry_equiv_pos_as_xyz
1 +X,+Y,+Z
2 -X,1/2+Y,1/2-Z
3 -X,-Y,-Z
4 +X,1/2-Y,1/2+Z

loop_
_atom_site_label
_atom_site_type_symbol
_atom_site_fract_x
_atom_site_fract_y
_atom_site_fract_z
_atom_site_U_iso_or_equiv
_atom_site_adp_type
_atom_site_occupancy
_atom_site_symmetry_multiplicity
_atom_site_calc_flag
_atom_site_refinement_flags
Ni1 Ni 0.66591(6) 0.12620(9) 0.14639(4) 0.0202(3) Uani 1.0 4 d .
N1 N 0.8752(5) 0.1314(6) 0.1298(3) 0.0221(13) Uani 1.0 4 d .
N2 N 0.8491(4) 0.1942(6) 0.2082(3) 0.0209(13) Uani 1.0 4 d .
N3 N 0.6221(5) -0.0093(6) 0.0970(3) 0.0243(14) Uani 1.0 4 d .
N4 N 0.6020(4) 0.0167(6) 0.1952(3) 0.0217(13) Uani 1.0 4 d .
N5 N 0.5915(5) 0.2730(7) 0.1188(3) 0.0271(15) Uani 1.0 4 d .
C1 C 0.8027(5) 0.1529(7) 0.1617(3) 0.0184(14) Uani 1.0 4 d .
C2 C 0.9631(5) 0.1602(8) 0.1557(3) 0.0241(16) Uani 1.0 4 d .
C3 C 0.9465(5) 0.1996(7) 0.2037(3) 0.0233(16) Uani 1.0 4 d .
C4 C 0.8645(6) 0.0824(8) 0.0758(3) 0.0233(15) Uani 1.0 4 d .
C5 C 0.8580(6) -0.0478(7) 0.0685(3) 0.0254(16) Uani 1.0 4 d .
C6 C 0.8504(6) -0.0902(8) 0.0161(4) 0.0336(19) Uani 1.0 4 d .
C7 C 0.8531(6) -0.0082(8) -0.0265(4) 0.0331(19) Uani 1.0 4 d .
C8 C 0.8613(6) 0.1181(8) -0.0173(3) 0.0305(18) Uani 1.0 4 d .
C9 C 0.8670(6) 0.1666(8) 0.0341(3) 0.0264(17) Uani 1.0 4 d .
C10 C 0.8553(6) -0.1372(7) 0.1152(4) 0.0303(18) Uani 1.0 4 d .
C11 C 0.9551(8) -0.1656(9) 0.1387(4) 0.045(3) Uani 1.0 4 d .
C12 C 0.8054(7) -0.2603(9) 0.1001(4) 0.040(3) Uani 1.0 4 d .
C13 C 0.8811(6) 0.3073(7) 0.0434(4) 0.0307(18) Uani 1.0 4 d .
C14 C 0.9856(7) 0.3426(8) 0.0355(4) 0.0339(19) Uani 1.0 4 d .
C15 C 0.8142(8) 0.3863(9) 0.0056(4) 0.045(3) Uani 1.0 4 d .
C16 C 0.8043(5) 0.2177(7) 0.2565(3) 0.0213(15) Uani 1.0 4 d .
C17 C 0.7600(5) 0.3354(8) 0.2626(3) 0.0253(16) Uani 1.0 4 d .
C18 C 0.7155(6) 0.3527(7) 0.3098(3) 0.0267(17) Uani 1.0 4 d .
C19 C 0.7169(6) 0.2610(9) 0.3480(4) 0.035(2) Uani 1.0 4 d .
C20 C 0.7626(6) 0.1487(8) 0.3418(3) 0.0297(18) Uani 1.0 4 d .
C21 C 0.8108(6) 0.1269(8) 0.2964(3) 0.0261(17) Uani 1.0 4 d .
C22 C 0.7702(6) 0.4414(8) 0.2233(4) 0.0283(17) Uani 1.0 4 d .
C23 C 0.8607(6) 0.5146(9) 0.2399(5) 0.042(3) Uani 1.0 4 d .
C24 C 0.6867(6) 0.5316(8) 0.2189(4) 0.037(2) Uani 1.0 4 d .
C25 C 0.8674(6) 0.0062(8) 0.2915(4) 0.0294(18) Uani 1.0 4 d .
C26 C 0.9289(7) -0.0175(9) 0.3430(4) 0.044(3) Uani 1.0 4 d .
C27 C 0.8043(6) -0.1065(8) 0.2772(4) 0.035(2) Uani 1.0 4 d .
C28 C 0.6290(6) -0.0075(8) 0.0435(4) 0.0300(18) Uani 1.0 4 d .
C29 C 0.5892(6) -0.0988(8) 0.0102(4) 0.0310(18) Uani 1.0 4 d .
C30 C 0.5403(7) -0.1979(8) 0.0327(4) 0.035(2) Uani 1.0 4 d .
C31 C 0.5345(6) -0.2009(8) 0.0862(3) 0.0298(18) Uani 1.0 4 d .
C32 C 0.5760(6) -0.1059(8) 0.1177(3) 0.0249(16) Uani 1.0 4 d .
C33 C 0.5711(5) -0.0937(7) 0.1754(3) 0.0208(15) Uani 1.0 4 d .
C34 C 0.5338(6) -0.1869(7) 0.2071(3) 0.0258(17) Uani 1.0 4 d .
C35 C 0.5269(5) -0.1653(8) 0.2609(3) 0.0251(16) Uani 1.0 4 d .
C36 C 0.5576(6) -0.0514(7) 0.2808(3) 0.0260(16) Uani 1.0 4 d .
C37 C 0.5948(5) 0.0365(8) 0.2485(3) 0.0245(16) Uani 1.0 4 d .
C38 C 0.6250(7) 0.3798(8) 0.0965(4) 0.036(2) Uani 1.0 4 d .
C39 C 0.5531(9) 0.4522(10) 0.0711(4) 0.053(3) Uani 1.0 4 d .
C40 C 0.4672(8) 0.3887(9) 0.0801(4) 0.044(3) Uani 1.0 4 d .
C41 C 0.3696(10) 0.4123(14) 0.0650(4) 0.067(4) Uani 1.0 4 d .
C42 C 0.3033(10) 0.3320(15) 0.0813(4) 0.076(5) Uani 1.0 4 d .
C43 C 0.3302(8) 0.2236(13) 0.1095(5) 0.064(4) Uani 1.0 4 d .
C44 C 0.4241(6) 0.1927(9) 0.1242(4) 0.034(2) Uani 1.0 4 d .
C45 C 0.4943(6) 0.2780(9) 0.1088(3) 0.033(2) Uani 1.0 4 d .
H2 H 1.0230 0.1529 0.1417 0.0290 Uiso 1.0 4 calc R
H3 H 0.9929 0.2269 0.2304 0.0280 Uiso 1.0 4 calc R
H6 H 0.8431 -0.1774 0.0094 0.0403 Uiso 1.0 4 calc R
H7 H 0.8493 -0.0396 -0.0618 0.0397 Uiso 1.0 4 calc R
H8 H 0.8630 0.1737 -0.0466 0.0366 Uiso 1.0 4 calc R
H10 H 0.8203 -0.0955 0.1431 0.0363 Uiso 1.0 4 calc R
H11A H 0.9870 -0.0872 0.1496 0.0534 Uiso 1.0 4 calc R
H11B H 0.9904 -0.2075 0.1120 0.0534 Uiso 1.0 4 calc R
H11C H 0.9523 -0.2205 0.1696 0.0534 Uiso 1.0 4 calc R
H12A H 0.8468 -0.3125 0.0800 0.0483 Uiso 1.0 4 calc R
H12B H 0.7466 -0.2428 0.0781 0.0483 Uiso 1.0 4 calc R
H12C H 0.7907 -0.3046 0.1324 0.0483 Uiso 1.0 4 calc R
H13 H 0.8682 0.3270 0.0808 0.0369 Uiso 1.0 4 calc R
H14A H 0.9981 0.3286 -0.0016 0.0406 Uiso 1.0 4 calc R
H14B H 1.0283 0.2904 0.0587 0.0406 Uiso 1.0 4 calc R
H14C H 0.9962 0.4311 0.0445 0.0406 Uiso 1.0 4 calc R
H15A H 0.7506 0.3498 0.0035 0.0537 Uiso 1.0 4 calc R
H15B H 0.8376 0.3870 -0.0299 0.0537 Uiso 1.0 4 calc R
H15C H 0.8119 0.4723 0.0191 0.0537 Uiso 1.0 4 calc R
H18 H 0.6837 0.4295 0.3153 0.0321 Uiso 1.0 4 calc R
H19 H 0.6856 0.2753 0.3793 0.0419 Uiso 1.0 4 calc R
H20 H 0.7616 0.0859 0.3684 0.0357 Uiso 1.0 4 calc R
H22 H 0.7766 0.4040 0.1875 0.0339 Uiso 1.0 4 calc R
H23A H 0.9151 0.4578 0.2410 0.0502 Uiso 1.0 4 calc R
H23B H 0.8560 0.5512 0.2752 0.0502 Uiso 1.0 4 calc R
H23C H 0.8689 0.5817 0.2142 0.0502 Uiso 1.0 4 calc R
H24A H 0.6865 0.5809 0.2516 0.0441 Uiso 1.0 4 calc R
H24B H 0.6276 0.4839 0.2136 0.0441 Uiso 1.0 4 calc R
H24C H 0.6922 0.5880 0.1887 0.0441 Uiso 1.0 4 calc R
H25 H 0.9104 0.0181 0.2625 0.0352 Uiso 1.0 4 calc R
H26A H 0.9704 -0.0893 0.3383 0.0525 Uiso 1.0 4 calc R
H26B H 0.8883 -0.0353 0.3717 0.0525 Uiso 1.0 4 calc R
H26C H 0.9673 0.0569 0.3521 0.0525 Uiso 1.0 4 calc R
H27A H 0.7580 -0.1161 0.3036 0.0422 Uiso 1.0 4 calc R
H27B H 0.8433 -0.1823 0.2766 0.0422 Uiso 1.0 4 calc R
H27C H 0.7712 -0.0936 0.2420 0.0422 Uiso 1.0 4 calc R
H28 H 0.6624 0.0592 0.0286 0.0360 Uiso 1.0 4 calc R
H29 H 0.5945 -0.0950 -0.0270 0.0372 Uiso 1.0 4 calc R
H30 H 0.5117 -0.2620 0.0108 0.0425 Uiso 1.0 4 calc R
H31 H 0.5024 -0.2677 0.1020 0.0357 Uiso 1.0 4 calc R
H34 H 0.5132 -0.2645 0.1917 0.0310 Uiso 1.0 4 calc R
H35 H 0.5020 -0.2269 0.2831 0.0302 Uiso 1.0 4 calc R
H36 H 0.5530 -0.0330 0.3173 0.0312 Uiso 1.0 4 calc R
H37 H 0.6163 0.1139 0.2637 0.0294 Uiso 1.0 4 calc R
H38 H 0.6900 0.4019 0.0982 0.0428 Uiso 1.0 4 calc R
H39 H 0.5598 0.5277 0.0518 0.0638 Uiso 1.0 4 calc R
H41 H 0.3512 0.4833 0.0439 0.0806 Uiso 1.0 4 calc R
H42 H 0.2381 0.3499 0.0733 0.0914 Uiso 1.0 4 calc R
H43 H 0.2821 0.1682 0.1192 0.0765 Uiso 1.0 4 calc R
H44 H 0.4406 0.1185 0.1435 0.0413 Uiso 1.0 4 calc R

loop_
_atom_site_aniso_label
_atom_site_aniso_U_11
_atom_site_aniso_U_22
_atom_site_aniso_U_33
_atom_site_aniso_U_12
_atom_site_aniso_U_13
_atom_site_aniso_U_23
Ni1 0.0209(5) 0.0215(6) 0.0181(5) 0.0014(4) 0.0016(4) 0.0009(4)
N1 0.027(3) 0.020(4) 0.020(3) 0.002(3) -0.001(3) 0.001(3)
N2 0.021(3) 0.023(4) 0.020(3) -0.001(3) 0.006(3) -0.001(3)
N3 0.023(3) 0.034(4) 0.017(3) -0.000(3) 0.007(3) -0.010(3)
N4 0.019(3) 0.024(4) 0.022(4) 0.003(3) 0.003(3) -0.004(3)
N5 0.028(4) 0.033(4) 0.020(4) 0.010(3) 0.003(3) -0.001(3)
C1 0.018(4) 0.013(4) 0.024(4) 0.006(3) 0.003(3) 0.012(3)
C2 0.015(4) 0.033(5) 0.024(4) -0.003(3) -0.003(3) -0.004(4)
C3 0.023(4) 0.020(4) 0.027(4) -0.002(3) 0.001(3) -0.002(3)
C4 0.028(4) 0.027(4) 0.015(4) 0.002(3) 0.004(3) -0.003(3)
C5 0.027(4) 0.024(4) 0.026(4) 0.000(3) 0.011(3) -0.003(3)
C6 0.039(5) 0.023(4) 0.039(5) -0.006(4) 0.010(4) -0.007(4)
C7 0.033(5) 0.037(5) 0.031(5) -0.006(4) 0.012(4) -0.009(4)
C8 0.033(4) 0.039(5) 0.020(4) -0.003(4) 0.005(3) 0.005(4)
C9 0.023(4) 0.027(4) 0.028(4) -0.002(3) -0.001(3) -0.002(4)
C10 0.039(5) 0.023(4) 0.031(5) 0.004(4) 0.013(4) 0.005(4)
C11 0.055(6) 0.035(5) 0.043(6) 0.006(5) -0.002(5) 0.003(5)
C12 0.041(5) 0.034(5) 0.048(6) -0.000(4) 0.018(5) 0.007(5)
C13 0.044(5) 0.020(4) 0.027(5) 0.008(4) -0.003(4) 0.001(3)
C14 0.047(5) 0.030(5) 0.024(5) -0.007(4) 0.002(4) 0.009(4)
C15 0.053(6) 0.050(6) 0.030(5) 0.011(5) -0.003(4) 0.008(5)
C16 0.016(4) 0.032(4) 0.016(4) -0.002(3) -0.001(3) -0.004(3)
C17 0.018(4) 0.030(5) 0.027(4) 0.004(3) 0.002(3) -0.005(4)
C18 0.027(4) 0.023(4) 0.030(5) 0.006(3) 0.001(3) -0.005(3)
C19 0.036(5) 0.039(5) 0.029(5) 0.009(4) 0.000(4) -0.004(4)
C20 0.043(5) 0.028(5) 0.018(4) 0.008(4) 0.002(4) 0.003(3)
C21 0.023(4) 0.030(5) 0.025(4) 0.003(3) -0.000(3) -0.007(4)
C22 0.026(4) 0.024(4) 0.034(5) -0.001(3) 0.002(4) 0.002(4)
C23 0.029(5) 0.037(5) 0.060(7) 0.001(4) -0.002(4) 0.012(5)
C24 0.027(4) 0.027(5) 0.059(6) 0.002(4) 0.017(4) 0.006(4)
C25 0.031(4) 0.025(4) 0.033(5) 0.006(4) 0.008(4) 0.005(4)
C26 0.039(5) 0.040(6) 0.052(6) 0.003(4) -0.001(5) 0.011(5)
C27 0.034(5) 0.026(5) 0.045(6) 0.007(4) 0.002(4) -0.008(4)
C28 0.031(4) 0.029(5) 0.030(5) 0.000(4) 0.006(4) 0.005(4)
C29 0.038(5) 0.034(5) 0.021(4) 0.002(4) 0.003(4) -0.010(4)
C30 0.050(6) 0.021(5) 0.033(5) -0.003(4) -0.009(4) -0.009(4)
C31 0.040(5) 0.030(5) 0.019(4) 0.003(4) -0.002(4) -0.001(3)
C32 0.024(4) 0.027(4) 0.024(4) 0.001(3) 0.003(3) -0.006(3)
C33 0.019(4) 0.024(4) 0.019(4) 0.002(3) 0.004(3) -0.001(3)
C34 0.030(4) 0.016(4) 0.031(5) -0.001(3) 0.005(4) 0.002(3)
C35 0.025(4) 0.031(4) 0.020(4) 0.005(4) 0.004(3) 0.008(3)
C36 0.032(4) 0.028(4) 0.019(4) -0.003(4) 0.008(3) -0.003(3)
C37 0.024(4) 0.036(5) 0.013(4) -0.000(3) 0.001(3) -0.010(3)
C38 0.060(6) 0.026(5) 0.020(4) -0.001(4) -0.001(4) -0.002(4)
C39 0.099(9) 0.037(6) 0.021(5) 0.026(6) -0.010(5) 0.002(4)
C40 0.065(7) 0.040(6) 0.026(5) 0.030(5) -0.005(5) -0.015(4)
C41 0.069(8) 0.107(11) 0.023(5) 0.062(8) -0.011(5) -0.016(6)
C42 0.073(9) 0.130(13) 0.021(5) 0.070(9) -0.023(6) -0.012(7)
C43 0.041(6) 0.106(10) 0.045(7) 0.005(6) 0.004(5) -0.048(7)
C44 0.027(4) 0.049(6) 0.026(5) 0.007(4) 0.001(4) -0.008(4)
C45 0.043(5) 0.041(5) 0.016(4) 0.027(4) 0.002(4) -0.008(4)

loop_
_atom_type_symbol
_atom_type_description
_atom_type_scat_dispersion_real
_atom_type_scat_dispersion_imag
_atom_type_scat_source
C C 0.0033 0.0016
;
International Tables for Crystallography
(1992, Vol. C, Tables 4.2.6.8 and 6.1.1.4)
;
H H 0.0000 0.0000
;
International Tables for Crystallography
(1992, Vol. C, Table 6.1.1.4)
;
N N 0.0061 0.0033
;
International Tables for Crystallography
(1992, Vol. C, Tables 4.2.6.8 and 6.1.1.4)
;
Ni Ni 0.3393 1.1124
;
International Tables for Crystallography
(1992, Vol. C, Tables 4.2.6.8 and 6.1.1.4)
;

loop_
_geom_angle_atom_site_label_1
_geom_angle_atom_site_label_2
_geom_angle_atom_site_label_3
_geom_angle
_geom_angle_publ_flag
N3 Ni1 N4 79.8(3) yes
N3 Ni1 N5 103.0(3) yes
N3 Ni1 C1 118.9(3) yes
N4 Ni1 N5 115.4(3) yes
N4 Ni1 C1 117.3(3) yes
N5 Ni1 C1 116.3(3) yes
C1 N1 C2 111.8(6) yes
C1 N1 C4 125.6(6) yes
C2 N1 C4 122.6(7) yes
C1 N2 C3 110.5(6) yes
C1 N2 C16 124.6(6) yes
C3 N2 C16 124.7(6) yes
Ni1 N3 C28 124.8(6) yes
Ni1 N3 C32 116.9(5) yes
C28 N3 C32 118.1(7) yes
Ni1 N4 C33 116.2(5) yes
Ni1 N4 C37 126.6(5) yes
C33 N4 C37 116.9(7) yes
Ni1 N5 C38 127.4(6) yes
Ni1 N5 C45 126.1(6) yes
C38 N5 C45 105.4(7) yes
Ni1 C1 N1 129.3(5) yes
Ni1 C1 N2 127.6(6) yes
N1 C1 N2 103.1(6) yes
N1 C2 C3 106.3(7) yes
N2 C3 C2 108.3(7) yes
N1 C4 C5 118.6(7) yes
N1 C4 C9 118.1(7) yes
C5 C4 C9 123.1(7) yes
C4 C5 C6 116.4(7) yes
C4 C5 C10 121.7(7) yes
C6 C5 C10 121.8(7) yes
C5 C6 C7 121.7(8) yes
C6 C7 C8 119.7(8) yes
C7 C8 C9 121.3(8) yes
C4 C9 C8 117.7(8) yes
C4 C9 C13 122.0(7) yes
C8 C9 C13 120.2(7) yes
C5 C10 C11 110.2(7) yes
C5 C10 C12 112.8(7) yes
C11 C10 C12 108.9(7) yes
C9 C13 C14 109.4(7) yes
C9 C13 C15 112.0(7) yes
C14 C13 C15 109.4(7) yes
N2 C16 C17 118.4(7) yes
N2 C16 C21 118.9(7) yes
C17 C16 C21 122.7(7) yes
C16 C17 C18 116.3(7) yes
C16 C17 C22 121.4(7) yes
C18 C17 C22 122.0(7) yes
C17 C18 C19 121.4(8) yes
C18 C19 C20 121.3(8) yes
C19 C20 C21 120.2(8) yes
C16 C21 C20 117.9(7) yes
C16 C21 C25 122.1(7) yes
C20 C21 C25 120.0(7) yes
C17 C22 C23 108.9(7) yes
C17 C22 C24 113.7(7) yes
C23 C22 C24 109.1(7) yes
C21 C25 C26 109.8(7) yes
C21 C25 C27 112.5(7) yes
C26 C25 C27 110.8(7) yes
N3 C28 C29 122.5(8) yes
C28 C29 C30 118.3(8) yes
C29 C30 C31 119.3(8) yes
C30 C31 C32 119.7(8) yes
N3 C32 C31 122.1(7) yes
N3 C32 C33 112.4(7) yes
C31 C32 C33 125.5(7) yes
N4 C33 C32 114.1(7) yes
N4 C33 C34 122.4(7) yes
C32 C33 C34 123.5(7) yes
C33 C34 C35 120.0(7) yes
C34 C35 C36 117.4(7) yes
C35 C36 C37 120.8(7) yes
N4 C37 C36 122.6(7) yes
N5 C38 C39 112.6(9) yes
C38 C39 C40 105.4(9) yes
C39 C40 C41 134.0(10) yes
C39 C40 C45 106.0(9) yes
C41 C40 C45 119.9(10) yes
C40 C41 C42 119.2(12) yes
C41 C42 C43 120.7(12) yes
C42 C43 C44 123.2(11) yes
C43 C44 C45 116.8(9) yes
N5 C45 C40 110.5(8) yes
N5 C45 C44 129.3(8) yes
C40 C45 C44 120.2(9) yes

loop_
_geom_bond_atom_site_label_1
_geom_bond_atom_site_label_2
_geom_bond_distance
_geom_bond_publ_flag
Ni1 N3 1.976(7) yes
Ni1 N4 1.971(7) yes
Ni1 N5 1.983(7) yes
Ni1 C1 1.968(7) yes
N1 C1 1.375(10) yes
N1 C2 1.395(9) yes
N1 C4 1.456(10) yes
N2 C1 1.372(9) yes
N2 C3 1.397(10) yes
N2 C16 1.443(10) yes
N3 C28 1.364(11) yes
N3 C32 1.349(10) yes
N4 C33 1.339(10) yes
N4 C37 1.377(10) yes
N5 C38 1.374(11) yes
N5 C45 1.383(11) yes
C2 C3 1.320(11) yes
C4 C5 1.403(11) yes
C4 C9 1.387(11) yes
C5 C6 1.395(12) yes
C5 C10 1.519(12) yes
C6 C7 1.390(13) yes
C7 C8 1.371(12) yes
C8 C9 1.394(12) yes
C9 C13 1.530(11) yes
C10 C11 1.521(13) yes
C10 C12 1.525(12) yes
C13 C14 1.558(13) yes
C13 C15 1.541(13) yes
C16 C17 1.419(11) yes
C16 C21 1.395(11) yes
C17 C18 1.405(12) yes
C17 C22 1.519(12) yes
C18 C19 1.374(12) yes
C19 C20 1.377(12) yes
C20 C21 1.402(12) yes
C21 C25 1.528(11) yes
C22 C23 1.531(12) yes
C22 C24 1.523(12) yes
C25 C26 1.526(13) yes
C25 C27 1.525(12) yes
C28 C29 1.377(12) yes
C29 C30 1.410(12) yes
C30 C31 1.360(12) yes
C31 C32 1.390(11) yes
C32 C33 1.468(11) yes
C33 C34 1.407(11) yes
C34 C35 1.390(11) yes
C35 C36 1.371(11) yes
C36 C37 1.375(11) yes
C38 C39 1.393(14) yes
C39 C40 1.428(17) yes
C40 C41 1.428(17) yes
C40 C45 1.421(13) yes
C41 C42 1.36(2) yes
C42 C43 1.39(2) yes
C43 C44 1.393(13) yes
C44 C45 1.426(13) yes
